data_7052596
loop_
_publ_author_name
'Gromov, Sergey P.'
'Vedernikov, Artem I.'
'Lobova, Natalia A.'
'Kuz'mina, Lyudmila G.'
'Basok, Stepan S.'
'Strelenko, Yuri A.'
'Alfimov, Michael V.'
'Howard, Judith A. K.'

_publ_section_title
;
 Controlled self-assembly of bis(crown)stilbenes into unusual
 bis-sandwich complexes: structure and stereoselective [2+2]
 photocycloaddition
;
_journal_issue 3
_journal_name_full 'New Journal of Chemistry'
_journal_page_first 724
_journal_paper_doi 10.1039/c0nj00780c
_journal_volume 35
_journal_year 2011
_chemical_formula_sum 'C72 H100 Cl2 K2 O32'
_chemical_formula_weight 1626.62
_chemical_name_systematic
;
?
;
_space_group_IT_number 15
_symmetry_cell_setting monoclinic
_symmetry_space_group_name_Hall '-C 2yc'
_symmetry_space_group_name_H-M 'C 1 2/c 1'
_atom_sites_solution_hydrogens geom
_atom_sites_solution_primary direct
_atom_sites_solution_secondary difmap
_audit_creation_method SHELXL-97
_cell_angle_alpha 90.00
_cell_angle_beta 103.011(4)
_cell_angle_gamma 90.00
_cell_formula_units_Z 4
_cell_length_a 13.9879(9)
_cell_length_b 26.9584(19)
_cell_length_c 21.0031(15)
_cell_measurement_reflns_used 2348
_cell_measurement_temperature 120.0(2)
_cell_measurement_theta_max 27.142
_cell_measurement_theta_min 2.329
_cell_volume 7716.8(9)
_computing_structure_refinement 'SHELXL-97 (Sheldrick, 1997)'
_computing_structure_solution 'SHELXS-97 (Sheldrick, 1990)'
_diffrn_ambient_temperature 120.0(2)
_diffrn_measured_fraction_theta_full 1.000
_diffrn_measured_fraction_theta_max 1.000
_diffrn_measurement_device_type 'Bruker SMART-6K'
_diffrn_measurement_method /W
_diffrn_radiation_monochromator graphite
_diffrn_radiation_source 'fine-focus sealed tube'
_diffrn_radiation_type MoK\a
_diffrn_radiation_wavelength 0.71073
_diffrn_reflns_av_R_equivalents 0.1790
_diffrn_reflns_av_sigmaI/netI 0.1732
_diffrn_reflns_limit_h_max 19
_diffrn_reflns_limit_h_min -18
_diffrn_reflns_limit_k_max 36
_diffrn_reflns_limit_k_min -36
_diffrn_reflns_limit_l_max 28
_diffrn_reflns_limit_l_min -28
_diffrn_reflns_number 43634
_diffrn_reflns_theta_full 29.00
_diffrn_reflns_theta_max 29.00
_diffrn_reflns_theta_min 1.51
_exptl_absorpt_coefficient_mu 0.279
_exptl_absorpt_correction_type none
_exptl_crystal_colour colourless
_exptl_crystal_density_diffrn 1.400
_exptl_crystal_density_method 'not measured'
_exptl_crystal_description plate
_exptl_crystal_F_000 3440
_exptl_crystal_size_max 0.24
_exptl_crystal_size_mid 0.16
_exptl_crystal_size_min 0.06
_refine_diff_density_max 1.388
_refine_diff_density_min -0.549
_refine_diff_density_rms 0.108
_refine_ls_extinction_method none
_refine_ls_goodness_of_fit_ref 1.070
_refine_ls_hydrogen_treatment constr
_refine_ls_matrix_type full
_refine_ls_number_parameters 501
_refine_ls_number_reflns 10251
_refine_ls_number_restraints 36
_refine_ls_restrained_S_all 1.078
_refine_ls_R_factor_all 0.2154
_refine_ls_R_factor_gt 0.1020
_refine_ls_shift/su_max 0.000
_refine_ls_shift/su_mean 0.000
_refine_ls_structure_factor_coef Fsqd
_refine_ls_weighting_details 'calc w=1/[\s^2^(Fo^2^)+(0.1360P)^2^+11.4871P] where P=(Fo^2^+2Fc^2^)/3'
_refine_ls_weighting_scheme calc
_refine_ls_wR_factor_gt 0.2778
_refine_ls_wR_factor_ref 0.3110
_reflns_number_gt 4619
_reflns_number_total 10251
_reflns_threshold_expression >2sigma(I)
_cod_data_source_file C0NJ00780C.TXT
_cod_data_source_block 4b+K
_cod_depositor_comments
;
The following automatic conversions were performed:
'_symmetry_cell_setting' value 'Monoclinic' changed to 'monoclinic'
according to '/home/saulius/struct/CIF-dictionaries/cif_core.dic'
dictionary named 'cif_core.dic' version 2.4.1 from 2010-06-29.

Automatic conversion script
Id: cif_fix_enum 1555 2011-01-17 13:19:09Z saulius 
;
_cod_original_sg_symbol_H-M C2/c
_cod_database_code 7052596

loop_
_symmetry_equiv_pos_as_xyz
'x, y, z'
'-x, y, -z+1/2'
'x+1/2, y+1/2, z'
'-x+1/2, y+1/2, -z+1/2'
'-x, -y, -z'
'x, -y, z-1/2'
'-x+1/2, -y+1/2, -z'
'x+1/2, -y+1/2, z-1/2'

loop_
_atom_site_label
_atom_site_type_symbol
_atom_site_fract_x
_atom_site_fract_y
_atom_site_fract_z
_atom_site_U_iso_or_equiv
_atom_site_adp_type
_atom_site_occupancy
_atom_site_symmetry_multiplicity
_atom_site_calc_flag
_atom_site_refinement_flags
_atom_site_disorder_assembly
_atom_site_disorder_group
K1 K 0.65655(9) 0.61971(4) 0.59476(6) 0.0237(3) Uani 1 1 d . . .
Cl1 Cl 0.20202(12) 0.66262(7) 0.32461(9) 0.0437(5) Uani 1 1 d . . .
O11 O 0.2210(4) 0.6750(2) 0.2627(3) 0.0596(15) Uani 1 1 d . . .
O12 O 0.1050(5) 0.6446(4) 0.3181(4) 0.099(3) Uani 1 1 d U . .
O13 O 0.2719(5) 0.6279(2) 0.3563(3) 0.0727(19) Uani 1 1 d . . .
O14 O 0.2126(5) 0.7077(2) 0.3620(3) 0.0727(18) Uani 1 1 d . . .
O1 O 0.7073(3) 0.53664(15) 0.51143(18) 0.0272(9) Uani 1 1 d . . .
O2 O 0.7838(4) 0.5287(2) 0.6409(2) 0.0455(13) Uani 1 1 d . . .
O3 O 0.6222(4) 0.55971(19) 0.6930(2) 0.0502(14) Uani 1 1 d . . .
O4 O 0.4544(3) 0.59665(17) 0.5900(2) 0.0362(11) Uani 1 1 d . . .
O5 O 0.5325(3) 0.56751(15) 0.48615(18) 0.0253(9) Uani 1 1 d . . .
O6 O 0.5686(3) 0.71273(15) 0.54513(17) 0.0247(9) Uani 1 1 d . . .
O7 O 0.5653(3) 0.68938(15) 0.67206(18) 0.0248(9) Uani 1 1 d . . .
O8 O 0.7741(3) 0.66586(14) 0.70203(18) 0.0246(9) Uani 1 1 d . . .
O9 O 0.8552(3) 0.63490(14) 0.59249(18) 0.0248(9) Uani 1 1 d . . .
O10 O 0.7217(3) 0.69151(14) 0.50684(17) 0.0219(8) Uani 1 1 d . . .
C1 C 0.5547(4) 0.6261(2) 0.2669(2) 0.0225(12) Uani 1 1 d . . .
H1A H 0.5939 0.6184 0.2337 0.027 Uiso 1 1 calc R . .
C2 C 0.5930(4) 0.5957(2) 0.3266(3) 0.0216(12) Uani 1 1 d . . .
C3 C 0.6882(4) 0.5775(2) 0.3408(3) 0.0250(12) Uani 1 1 d . . .
H3A H 0.7260 0.5793 0.3085 0.030 Uiso 1 1 calc R . .
C4 C 0.7297(5) 0.5566(2) 0.4016(3) 0.0263(13) Uani 1 1 d . . .
H4A H 0.7948 0.5440 0.4103 0.032 Uiso 1 1 calc R . .
C5 C 0.6754(4) 0.55439(19) 0.4488(3) 0.0233(12) Uani 1 1 d . . .
C6 C 0.5780(4) 0.57150(19) 0.4350(3) 0.0202(11) Uani 1 1 d . . .
C7 C 0.5372(4) 0.5908(2) 0.3744(3) 0.0211(11) Uani 1 1 d . . .
H7A H 0.4704 0.6008 0.3645 0.025 Uiso 1 1 calc R . .
C8 C 0.8078(5) 0.5217(2) 0.5329(3) 0.0282(13) Uani 1 1 d . . .
H8A H 0.8518 0.5509 0.5389 0.034 Uiso 1 1 calc R . .
H8B H 0.8268 0.4990 0.5008 0.034 Uiso 1 1 calc R . .
C9 C 0.8128(5) 0.4956(3) 0.5972(3) 0.0355(15) Uani 1 1 d . . .
H9A H 0.7689 0.4663 0.5904 0.043 Uiso 1 1 calc R . .
H9B H 0.8806 0.4840 0.6154 0.043 Uiso 1 1 calc R . .
C10 C 0.7545(7) 0.5015(4) 0.6919(4) 0.067(3) Uani 1 1 d U . .
H10A H 0.7087 0.4747 0.6725 0.080 Uiso 1 1 calc R . .
H10B H 0.8129 0.4859 0.7204 0.080 Uiso 1 1 calc R . .
C11 C 0.7089(8) 0.5327(4) 0.7291(5) 0.074(3) Uani 1 1 d U . .
H11A H 0.7577 0.5573 0.7514 0.089 Uiso 1 1 calc R . .
H11B H 0.6891 0.5125 0.7634 0.089 Uiso 1 1 calc R . .
C12 C 0.5347(8) 0.5346(3) 0.6700(4) 0.064(2) Uani 1 1 d U . .
H12A H 0.5210 0.5124 0.7045 0.077 Uiso 1 1 calc R . .
H12B H 0.5392 0.5141 0.6317 0.077 Uiso 1 1 calc R . .
C13 C 0.4530(6) 0.5727(4) 0.6509(3) 0.056(2) Uani 1 1 d U . .
H13A H 0.3889 0.5561 0.6473 0.067 Uiso 1 1 calc R . .
H13B H 0.4599 0.5981 0.6857 0.067 Uiso 1 1 calc R . .
C14 C 0.3989(5) 0.5698(3) 0.5357(3) 0.0350(15) Uani 1 1 d . . .
H14A H 0.3283 0.5777 0.5298 0.042 Uiso 1 1 calc R . .
H14B H 0.4076 0.5337 0.5438 0.042 Uiso 1 1 calc R . .
C15 C 0.4330(4) 0.5836(2) 0.4757(3) 0.0274(13) Uani 1 1 d . . .
H15A H 0.3922 0.5671 0.4369 0.033 Uiso 1 1 calc R . .
H15B H 0.4286 0.6200 0.4689 0.033 Uiso 1 1 calc R . .
C16 C 0.5505(4) 0.6850(2) 0.2756(2) 0.0209(12) Uani 1 1 d . . .
H16A H 0.6030 0.7025 0.2590 0.025 Uiso 1 1 calc R . .
C17 C 0.5491(4) 0.69977(19) 0.3455(2) 0.0188(11) Uani 1 1 d . . .
C18 C 0.4646(4) 0.7122(2) 0.3669(3) 0.0217(12) Uani 1 1 d . . .
H18A H 0.4044 0.7169 0.3359 0.026 Uiso 1 1 calc R . .
C19 C 0.4679(4) 0.7177(2) 0.4335(3) 0.0205(11) Uani 1 1 d . . .
H19A H 0.4104 0.7266 0.4477 0.025 Uiso 1 1 calc R . .
C20 C 0.5546(4) 0.71009(19) 0.4782(2) 0.0181(11) Uani 1 1 d . . .
C21 C 0.6406(4) 0.69865(19) 0.4574(3) 0.0203(11) Uani 1 1 d . . .
C22 C 0.6376(4) 0.6945(2) 0.3914(3) 0.0210(11) Uani 1 1 d . . .
H22A H 0.6962 0.6881 0.3771 0.025 Uiso 1 1 calc R . .
C23 C 0.4874(4) 0.7280(2) 0.5728(3) 0.0239(12) Uani 1 1 d . . .
H23A H 0.4363 0.7020 0.5665 0.029 Uiso 1 1 calc R . .
H23B H 0.4578 0.7590 0.5521 0.029 Uiso 1 1 calc R . .
C24 C 0.5306(5) 0.7360(2) 0.6441(3) 0.0292(13) Uani 1 1 d . . .
H24A H 0.5855 0.7600 0.6499 0.035 Uiso 1 1 calc R . .
H24B H 0.4802 0.7494 0.6658 0.035 Uiso 1 1 calc R . .
C25 C 0.6297(5) 0.6945(3) 0.7347(3) 0.0324(15) Uani 1 1 d . . .
H25A H 0.6297 0.6631 0.7592 0.039 Uiso 1 1 calc R . .
H25B H 0.6044 0.7210 0.7592 0.039 Uiso 1 1 calc R . .
C26 C 0.7325(5) 0.7067(2) 0.7319(3) 0.0293(13) Uani 1 1 d . . .
H26A H 0.7334 0.7373 0.7059 0.035 Uiso 1 1 calc R . .
H26B H 0.7722 0.7127 0.7765 0.035 Uiso 1 1 calc R . .
C27 C 0.8716(4) 0.6763(2) 0.6977(3) 0.0281(13) Uani 1 1 d . . .
H27A H 0.9147 0.6779 0.7421 0.034 Uiso 1 1 calc R . .
H27B H 0.8743 0.7087 0.6761 0.034 Uiso 1 1 calc R . .
C28 C 0.9061(4) 0.6363(2) 0.6593(3) 0.0278(13) Uani 1 1 d . . .
H28A H 0.9769 0.6411 0.6615 0.033 Uiso 1 1 calc R . .
H28B H 0.8981 0.6039 0.6797 0.033 Uiso 1 1 calc R . .
C29 C 0.8864(4) 0.6731(2) 0.5536(3) 0.0236(12) Uani 1 1 d . . .
H29A H 0.9514 0.6646 0.5455 0.028 Uiso 1 1 calc R . .
H29B H 0.8920 0.7051 0.5772 0.028 Uiso 1 1 calc R . .
C30 C 0.8127(4) 0.6772(2) 0.4905(3) 0.0214(11) Uani 1 1 d . . .
H30A H 0.8334 0.7025 0.4621 0.026 Uiso 1 1 calc R . .
H30B H 0.8052 0.6450 0.4672 0.026 Uiso 1 1 calc R . .
C1S C 0.1791(7) 0.6241(3) 0.6220(4) 0.060(2) Uani 1 1 d . . .
H1SA H 0.2009 0.6246 0.6683 0.072 Uiso 1 1 calc R . .
C2S C 0.2092(8) 0.6590(4) 0.5852(5) 0.071(3) Uani 1 1 d . . .
H2SA H 0.2513 0.6844 0.6067 0.085 Uiso 1 1 calc R . .
C3S C 0.1825(8) 0.6597(4) 0.5185(5) 0.074(3) Uani 1 1 d . . .
H3SA H 0.2078 0.6837 0.4936 0.089 Uiso 1 1 calc R . .
C4S C 0.1166(8) 0.6238(5) 0.4892(5) 0.080(3) Uani 1 1 d . . .
H4SA H 0.0944 0.6239 0.4430 0.096 Uiso 1 1 calc R . .
C5S C 0.0819(8) 0.5876(4) 0.5252(6) 0.077(3) Uani 1 1 d . . .
H5SA H 0.0359 0.5634 0.5044 0.092 Uiso 1 1 calc R . .
C6S C 0.1164(7) 0.5878(4) 0.5918(5) 0.063(2) Uani 1 1 d . . .
H6SA H 0.0964 0.5624 0.6174 0.076 Uiso 1 1 calc R . .
O1W O -0.0791(8) 0.6336(5) 0.3456(6) 0.168(5) Uani 1 1 d . . .
O2W O 1.0000 0.5146(8) 0.7500 0.120(9) Uani 0.50 2 d SP . .
O3W O -0.0626(8) 0.5316(6) 0.3455(8) 0.088(5) Uani 0.50 1 d P A 1
O4W O -0.0243(17) 0.5677(8) 0.2876(12) 0.068(6) Uani 0.25 1 d PU B 2

loop_
_atom_site_aniso_label
_atom_site_aniso_U_11
_atom_site_aniso_U_22
_atom_site_aniso_U_33
_atom_site_aniso_U_23
_atom_site_aniso_U_13
_atom_site_aniso_U_12
K1 0.0263(7) 0.0219(6) 0.0215(6) 0.0001(5) 0.0020(5) -0.0030(5)
Cl1 0.0272(9) 0.0486(11) 0.0535(11) 0.0179(9) 0.0051(7) -0.0019(8)
O11 0.064(4) 0.062(4) 0.056(3) 0.016(3) 0.020(3) 0.004(3)
O12 0.042(4) 0.164(7) 0.086(5) 0.018(5) 0.007(3) -0.037(4)
O13 0.064(4) 0.049(4) 0.091(5) 0.025(3) -0.015(3) 0.011(3)
O14 0.077(5) 0.064(4) 0.082(5) 0.000(3) 0.026(4) 0.016(3)
O1 0.033(2) 0.024(2) 0.021(2) 0.0055(16) -0.0017(17) 0.0039(18)
O2 0.048(3) 0.062(3) 0.027(2) 0.011(2) 0.010(2) -0.001(3)
O3 0.070(4) 0.044(3) 0.042(3) 0.023(2) 0.025(3) 0.020(3)
O4 0.039(3) 0.045(3) 0.026(2) -0.010(2) 0.0123(19) -0.013(2)
O5 0.028(2) 0.025(2) 0.022(2) 0.0049(16) 0.0043(16) 0.0016(17)
O6 0.025(2) 0.034(2) 0.0152(18) 0.0009(16) 0.0047(15) 0.0033(18)
O7 0.025(2) 0.030(2) 0.0179(19) 0.0003(16) 0.0007(16) -0.0023(17)
O8 0.024(2) 0.025(2) 0.025(2) -0.0038(16) 0.0039(16) -0.0035(17)
O9 0.026(2) 0.024(2) 0.023(2) 0.0003(16) 0.0012(16) -0.0016(17)
O10 0.019(2) 0.031(2) 0.0157(18) -0.0006(15) 0.0031(15) 0.0034(17)
C1 0.028(3) 0.026(3) 0.014(2) 0.002(2) 0.005(2) 0.001(2)
C2 0.024(3) 0.020(3) 0.022(3) -0.001(2) 0.007(2) 0.000(2)
C3 0.026(3) 0.024(3) 0.024(3) -0.002(2) 0.004(2) 0.000(2)
C4 0.028(3) 0.023(3) 0.027(3) -0.002(2) 0.005(2) 0.007(2)
C5 0.029(3) 0.013(3) 0.023(3) 0.000(2) -0.004(2) -0.001(2)
C6 0.025(3) 0.016(3) 0.019(3) 0.000(2) 0.005(2) -0.001(2)
C7 0.021(3) 0.021(3) 0.020(3) 0.001(2) 0.001(2) 0.003(2)
C8 0.030(3) 0.025(3) 0.023(3) -0.002(2) -0.006(2) 0.007(3)
C9 0.024(3) 0.040(4) 0.036(4) 0.012(3) -0.005(3) 0.000(3)
C10 0.056(5) 0.099(6) 0.050(4) 0.036(4) 0.023(4) 0.024(5)
C11 0.097(7) 0.066(5) 0.057(5) 0.020(4) 0.012(5) 0.019(5)
C12 0.110(7) 0.048(4) 0.036(4) 0.004(3) 0.019(4) -0.027(5)
C13 0.047(4) 0.099(6) 0.027(3) -0.013(4) 0.018(3) -0.030(4)
C14 0.035(4) 0.044(4) 0.028(3) -0.007(3) 0.013(3) -0.017(3)
C15 0.024(3) 0.034(3) 0.023(3) 0.000(2) 0.002(2) -0.005(3)
C16 0.026(3) 0.021(3) 0.015(3) 0.002(2) 0.002(2) -0.002(2)
C17 0.026(3) 0.016(3) 0.015(2) 0.003(2) 0.006(2) -0.003(2)
C18 0.019(3) 0.019(3) 0.024(3) 0.003(2) -0.004(2) -0.001(2)
C19 0.022(3) 0.019(3) 0.021(3) -0.001(2) 0.004(2) 0.001(2)
C20 0.021(3) 0.018(3) 0.015(2) 0.002(2) 0.005(2) -0.001(2)
C21 0.026(3) 0.014(2) 0.019(3) 0.002(2) 0.001(2) -0.002(2)
C22 0.023(3) 0.020(3) 0.020(3) 0.000(2) 0.004(2) 0.000(2)
C23 0.020(3) 0.028(3) 0.026(3) 0.004(2) 0.010(2) 0.006(2)
C24 0.039(4) 0.024(3) 0.025(3) 0.003(2) 0.008(3) 0.003(3)
C25 0.038(4) 0.045(4) 0.014(3) -0.002(3) 0.006(2) 0.002(3)
C26 0.030(3) 0.031(3) 0.026(3) -0.005(2) 0.002(2) -0.006(3)
C27 0.028(3) 0.028(3) 0.026(3) -0.003(2) 0.001(2) -0.002(3)
C28 0.021(3) 0.031(3) 0.029(3) 0.006(3) 0.001(2) 0.001(3)
C29 0.024(3) 0.022(3) 0.026(3) 0.001(2) 0.008(2) 0.001(2)
C30 0.022(3) 0.019(3) 0.023(3) 0.001(2) 0.006(2) 0.000(2)
C1S 0.068(6) 0.065(6) 0.045(5) 0.006(4) 0.011(4) 0.010(5)
C2S 0.080(7) 0.071(6) 0.057(6) -0.004(5) 0.010(5) 0.012(5)
C3S 0.075(7) 0.096(8) 0.053(6) 0.006(5) 0.017(5) 0.035(6)
C4S 0.063(7) 0.113(9) 0.060(6) -0.019(6) 0.003(5) 0.055(7)
C5S 0.059(6) 0.079(7) 0.086(8) -0.034(6) 0.005(5) 0.029(6)
C6S 0.059(6) 0.059(6) 0.076(7) 0.002(5) 0.027(5) 0.014(5)
O1W 0.108(8) 0.220(13) 0.169(11) 0.041(9) 0.015(7) -0.052(8)
O2W 0.095(18) 0.047(12) 0.22(3) 0.000 0.046(19) 0.000
O3W 0.025(7) 0.101(11) 0.133(13) 0.012(9) 0.006(7) 0.008(7)
O4W 0.054(9) 0.040(8) 0.090(10) 0.020(8) -0.025(8) -0.026(7)

loop_
_atom_type_symbol
_atom_type_description
_atom_type_scat_dispersion_real
_atom_type_scat_dispersion_imag
_atom_type_scat_source
C C 0.0033 0.0016 'International Tables Vol C Tables 4.2.6.8 and 6.1.1.4'
H H 0.0000 0.0000 'International Tables Vol C Tables 4.2.6.8 and 6.1.1.4'
O O 0.0106 0.0060 'International Tables Vol C Tables 4.2.6.8 and 6.1.1.4'
Cl Cl 0.1484 0.1585 'International Tables Vol C Tables 4.2.6.8 and 6.1.1.4'
K K 0.2009 0.2494 'International Tables Vol C Tables 4.2.6.8 and 6.1.1.4'

loop_
_geom_angle_atom_site_label_1
_geom_angle_atom_site_label_2
_geom_angle_atom_site_label_3
_geom_angle
_geom_angle_site_symmetry_1
_geom_angle_site_symmetry_3
_geom_angle_publ_flag
O3 K1 O8 79.97(16) . . ?
O3 K1 O9 115.97(15) . . ?
O8 K1 O9 62.70(11) . . ?
O3 K1 O4 64.01(16) . . ?
O8 K1 O4 121.66(12) . . ?
O9 K1 O4 174.96(13) . . ?
O3 K1 O6 130.62(13) . . ?
O8 K1 O6 91.73(12) . . ?
O9 K1 O6 102.09(12) . . ?
O4 K1 O6 80.75(13) . . ?
O3 K1 O5 97.47(15) . . ?
O8 K1 O5 177.38(12) . . ?
O9 K1 O5 118.32(12) . . ?
O4 K1 O5 57.20(11) . . ?
O6 K1 O5 90.39(11) . . ?
O3 K1 O7 77.96(13) . . ?
O8 K1 O7 61.17(11) . . ?
O9 K1 O7 117.80(11) . . ?
O4 K1 O7 67.24(12) . . ?
O6 K1 O7 56.20(10) . . ?
O5 K1 O7 119.00(12) . . ?
O3 K1 O10 169.98(16) . . ?
O8 K1 O10 90.22(11) . . ?
O9 K1 O10 56.69(11) . . ?
O4 K1 O10 123.98(13) . . ?
O6 K1 O10 51.04(10) . . ?
O5 K1 O10 92.31(11) . . ?
O7 K1 O10 99.16(11) . . ?
O3 K1 O1 95.86(13) . . ?
O8 K1 O1 129.07(12) . . ?
O9 K1 O1 74.76(11) . . ?
O4 K1 O1 100.19(12) . . ?
O6 K1 O1 124.87(11) . . ?
O5 K1 O1 50.36(11) . . ?
O7 K1 O1 167.39(12) . . ?
O10 K1 O1 88.73(11) . . ?
O3 K1 O2 58.50(14) . . ?
O8 K1 O2 84.62(13) . . ?
O9 K1 O2 67.44(12) . . ?
O4 K1 O2 109.59(14) . . ?
O6 K1 O2 169.45(13) . . ?
O5 K1 O2 93.56(13) . . ?
O7 K1 O2 128.96(12) . . ?
O10 K1 O2 118.93(12) . . ?
O1 K1 O2 52.64(11) . . ?
O3 K1 C12 22.42(19) . . ?
O8 K1 C12 100.97(17) . . ?
O9 K1 C12 134.0(2) . . ?
O4 K1 C12 44.6(2) . . ?
O6 K1 C12 122.0(2) . . ?
O5 K1 C12 76.58(17) . . ?
O7 K1 C12 81.47(18) . . ?
O10 K1 C12 167.38(18) . . ?
O1 K1 C12 88.69(17) . . ?
O2 K1 C12 68.5(2) . . ?
O3 K1 C28 96.49(16) . . ?
O8 K1 C28 42.65(13) . . ?
O9 K1 C28 23.27(12) . . ?
O4 K1 C28 159.15(14) . . ?
O6 K1 C28 109.76(13) . . ?
O5 K1 C28 137.67(13) . . ?
O7 K1 C28 102.94(13) . . ?
O10 K1 C28 74.67(13) . . ?
O1 K1 C28 88.58(13) . . ?
O2 K1 C28 61.20(14) . . ?
C12 K1 C28 117.6(2) . . ?
O13 Cl1 O12 111.3(5) . . ?
O13 Cl1 O11 109.6(4) . . ?
O12 Cl1 O11 111.3(4) . . ?
O13 Cl1 O14 109.3(4) . . ?
O12 Cl1 O14 108.8(5) . . ?
O11 Cl1 O14 106.4(4) . . ?
C5 O1 C8 118.8(4) . . ?
C5 O1 K1 103.2(3) . . ?
C8 O1 K1 111.6(3) . . ?
C9 O2 C10 109.6(6) . . ?
C9 O2 K1 122.5(3) . . ?
C10 O2 K1 113.8(4) . . ?
C12 O3 C11 119.9(7) . . ?
C12 O3 K1 108.5(4) . . ?
C11 O3 K1 114.6(5) . . ?
C14 O4 C13 111.7(5) . . ?
C14 O4 K1 119.5(3) . . ?
C13 O4 K1 106.1(4) . . ?
C6 O5 C15 117.7(4) . . ?
C6 O5 K1 106.1(3) . . ?
C15 O5 K1 111.3(3) . . ?
C20 O6 C23 118.7(4) . . ?
C20 O6 K1 106.0(3) . . ?
C23 O6 K1 114.3(3) . . ?
C25 O7 C24 112.4(5) . . ?
C25 O7 K1 107.9(3) . . ?
C24 O7 K1 118.9(3) . . ?
C27 O8 C26 111.3(4) . . ?
C27 O8 K1 116.2(3) . . ?
C26 O8 K1 118.0(3) . . ?
C28 O9 C29 113.1(4) . . ?
C28 O9 K1 105.2(3) . . ?
C29 O9 K1 122.6(3) . . ?
C21 O10 C30 118.8(4) . . ?
C21 O10 K1 104.3(3) . . ?
C30 O10 K1 112.7(3) . . ?
C2 C1 C1 121.3(5) . 2_655 ?
C2 C1 C16 117.6(4) . . ?
C1 C1 C16 89.7(3) 2_655 . ?
C3 C2 C7 118.2(5) . . ?
C3 C2 C1 121.4(5) . . ?
C7 C2 C1 119.9(5) . . ?
C2 C3 C4 121.3(5) . . ?
C5 C4 C3 119.5(6) . . ?
O1 C5 C4 126.1(5) . . ?
O1 C5 C6 113.7(5) . . ?
C4 C5 C6 120.2(5) . . ?
O5 C6 C7 125.9(5) . . ?
O5 C6 C5 114.4(5) . . ?
C7 C6 C5 119.7(5) . . ?
O5 C6 K1 52.0(3) . . ?
C7 C6 K1 135.7(4) . . ?
C5 C6 K1 81.1(3) . . ?
C6 C7 C2 121.0(5) . . ?
O1 C8 C9 104.8(5) . . ?
O2 C9 C8 109.0(5) . . ?
C11 C10 O2 110.7(8) . . ?
C10 C11 O3 115.9(8) . . ?
O3 C12 C13 108.3(7) . . ?
O3 C12 K1 49.1(3) . . ?
C13 C12 K1 81.3(4) . . ?
O4 C13 C12 112.2(6) . . ?
O4 C14 C15 109.2(5) . . ?
O5 C15 C14 106.3(5) . . ?
C17 C16 C16 117.0(6) . 2_655 ?
C17 C16 C1 112.2(4) . . ?
C16 C16 C1 88.4(3) 2_655 . ?
C22 C17 C18 119.1(5) . . ?
C22 C17 C16 115.9(5) . . ?
C18 C17 C16 124.5(5) . . ?
C19 C18 C17 120.5(5) . . ?
C20 C19 C18 119.6(5) . . ?
C19 C20 O6 126.3(5) . . ?
C19 C20 C21 120.6(5) . . ?
O6 C20 C21 113.2(5) . . ?
C19 C20 K1 137.4(4) . . ?
O6 C20 K1 51.9(2) . . ?
C21 C20 K1 79.8(3) . . ?
O10 C21 C22 125.6(5) . . ?
O10 C21 C20 114.7(4) . . ?
C22 C21 C20 119.6(5) . . ?
C21 C22 C17 120.4(5) . . ?
O6 C23 C24 105.4(5) . . ?
O7 C24 C23 107.9(5) . . ?
O7 C25 C26 113.6(5) . . ?
O8 C26 C25 109.5(5) . . ?
O8 C27 C28 109.0(5) . . ?
O9 C28 C27 113.8(5) . . ?
O9 C28 K1 51.5(3) . . ?
C27 C28 K1 83.4(3) . . ?
O9 C29 C30 108.8(5) . . ?
O10 C30 C29 106.1(4) . . ?
C2S C1S C6S 118.9(9) . . ?
C1S C2S C3S 123.5(11) . . ?
C2S C3S C4S 116.6(11) . . ?
C3S C4S C5S 122.1(10) . . ?
C6S C5S C4S 117.8(10) . . ?
C1S C6S C5S 121.1(10) . . ?

loop_
_geom_bond_atom_site_label_1
_geom_bond_atom_site_label_2
_geom_bond_distance
_geom_bond_site_symmetry_2
_geom_bond_publ_flag
K1 O3 2.748(5) . ?
K1 O8 2.768(4) . ?
K1 O9 2.820(4) . ?
K1 O4 2.875(5) . ?
K1 O6 2.883(4) . ?
K1 O5 2.900(4) . ?
K1 O7 2.954(4) . ?
K1 O10 2.957(4) . ?
K1 O1 3.024(4) . ?
K1 O2 3.058(5) . ?
K1 C12 3.447(8) . ?
K1 C28 3.477(6) . ?
Cl1 O13 1.408(6) . ?
Cl1 O12 1.419(6) . ?
Cl1 O11 1.425(6) . ?
Cl1 O14 1.437(7) . ?
O1 C5 1.376(6) . ?
O1 C8 1.434(7) . ?
O2 C9 1.404(8) . ?
O2 C10 1.432(9) . ?
O3 C12 1.386(10) . ?
O3 C11 1.471(11) . ?
O4 C14 1.424(7) . ?
O4 C13 1.437(8) . ?
O5 C6 1.369(6) . ?
O5 C15 1.428(7) . ?
O6 C20 1.378(6) . ?
O6 C23 1.447(6) . ?
O7 C25 1.425(7) . ?
O7 C24 1.425(7) . ?
O8 C27 1.416(7) . ?
O8 C26 1.452(7) . ?
O9 C28 1.424(7) . ?
O9 C29 1.440(7) . ?
O10 C21 1.368(6) . ?
O10 C30 1.444(7) . ?
C1 C2 1.492(7) . ?
C1 C1 1.535(11) 2_655 ?
C1 C16 1.601(8) . ?
C2 C3 1.388(8) . ?
C2 C7 1.410(7) . ?
C3 C4 1.397(8) . ?
C4 C5 1.381(8) . ?
C5 C6 1.405(8) . ?
C6 C7 1.376(7) . ?
C8 C9 1.512(8) . ?
C10 C11 1.398(12) . ?
C12 C13 1.523(13) . ?
C14 C15 1.492(8) . ?
C16 C17 1.526(7) . ?
C16 C16 1.571(11) 2_655 ?
C17 C22 1.393(8) . ?
C17 C18 1.397(8) . ?
C18 C19 1.396(7) . ?
C19 C20 1.372(8) . ?
C20 C21 1.403(8) . ?
C21 C22 1.383(7) . ?
C23 C24 1.499(8) . ?
C25 C26 1.490(9) . ?
C27 C28 1.489(8) . ?
C29 C30 1.490(8) . ?
C1S C2S 1.344(13) . ?
C1S C6S 1.370(13) . ?
C2S C3S 1.366(13) . ?
C3S C4S 1.382(16) . ?
C4S C5S 1.387(16) . ?
C5S C6S 1.374(14) . ?
